data_7238558
loop_
_publ_author_name
'Pla\.zuk, Damian'
'Zakrzewski, Janusz'
'Nakatani, Keitaro'
'Makal, Anna'
'Wo\'zniak, Krzysztof'
'Domaga\/la, S\/lawomir'

_publ_section_title
;
 Electronic and molecular structures and bulk second--order nonlinear
 optical properties of ferrocenyl ynones
;
_journal_issue 8
_journal_name_full 'RSC Advances'
_journal_page_first 3512
_journal_paper_doi 10.1039/c2ra00037g
_journal_volume 2
_journal_year 2012
_chemical_formula_sum 'C14 H12 Fe O'
_chemical_formula_weight 252.09
_space_group_IT_number 14
_space_group_name_Hall '-P 2yn'
_space_group_name_H-M_alt 'P 1 21/n 1'
_symmetry_cell_setting monoclinic
_symmetry_space_group_name_H-M 'P 1 21/n 1'
_atom_sites_solution_hydrogens geom
_atom_sites_solution_primary direct
_atom_sites_solution_secondary difmap
_audit_creation_method SHELXL-97
_cell_angle_alpha 90.00
_cell_angle_beta 92.450(2)
_cell_angle_gamma 90.00
_cell_formula_units_Z 4
_cell_length_a 5.8159(4)
_cell_length_b 18.8274(15)
_cell_length_c 10.1737(8)
_cell_measurement_reflns_used 520
_cell_measurement_temperature 90(2)
_cell_measurement_theta_max 27.50
_cell_measurement_theta_min 2.16
_cell_volume 1112.98(15)
_computing_cell_refinement 'Bruker SMART'
_computing_data_collection 'Bruker SMART'
_computing_data_reduction 'Bruker SAINT'
_computing_structure_refinement 'SHELXL-97 (Sheldrick, 1997)'
_computing_structure_solution 'SHELXL-97 (Sheldrick, 1997)'
_diffrn_ambient_temperature 90(2)
_diffrn_measured_fraction_theta_full 1.000
_diffrn_measured_fraction_theta_max 1.000
_diffrn_measurement_device_type 'CCD area detector'
_diffrn_measurement_method 'omega scans'
_diffrn_radiation_monochromator 'mutli-layer optics'
_diffrn_radiation_source 'TXS rotating anode'
_diffrn_radiation_type MoK\a
_diffrn_radiation_wavelength 0.71073
_diffrn_reflns_av_R_equivalents 0.0332
_diffrn_reflns_av_sigmaI/netI 0.0253
_diffrn_reflns_limit_h_max 7
_diffrn_reflns_limit_h_min -7
_diffrn_reflns_limit_k_max 24
_diffrn_reflns_limit_k_min -24
_diffrn_reflns_limit_l_max 13
_diffrn_reflns_limit_l_min -13
_diffrn_reflns_number 13021
_diffrn_reflns_theta_full 27.50
_diffrn_reflns_theta_max 27.50
_diffrn_reflns_theta_min 2.16
_exptl_absorpt_coefficient_mu 1.327
_exptl_absorpt_correction_T_max 0.831
_exptl_absorpt_correction_T_min 0.748
_exptl_absorpt_correction_type numerical
_exptl_absorpt_process_details 'Sheldrick, G. M. (1996). SADABS. University of Gottingen, Germany.'
_exptl_crystal_colour red
_exptl_crystal_density_diffrn 1.504
_exptl_crystal_density_method 'not measured'
_exptl_crystal_description planar
_exptl_crystal_F_000 520
_exptl_crystal_size_max 0.19
_exptl_crystal_size_mid 0.10
_exptl_crystal_size_min 0.03
_refine_diff_density_max 0.482
_refine_diff_density_min -0.256
_refine_diff_density_rms 0.065
_refine_ls_extinction_method none
_refine_ls_goodness_of_fit_ref 1.056
_refine_ls_hydrogen_treatment constr
_refine_ls_matrix_type full
_refine_ls_number_parameters 146
_refine_ls_number_reflns 2567
_refine_ls_number_restraints 0
_refine_ls_restrained_S_all 1.056
_refine_ls_R_factor_all 0.0335
_refine_ls_R_factor_gt 0.0268
_refine_ls_shift/su_max 0.001
_refine_ls_shift/su_mean 0.000
_refine_ls_structure_factor_coef Fsqd
_refine_ls_weighting_details 'calc w=1/[\s^2^(Fo^2^)+(0.0325P)^2^+0.5946P] where P=(Fo^2^+2Fc^2^)/3'
_refine_ls_weighting_scheme calc
_refine_ls_wR_factor_gt 0.0636
_refine_ls_wR_factor_ref 0.0671
_reflns_number_gt 2239
_reflns_number_total 2567
_reflns_threshold_expression >2sigma(I)
_cod_data_source_file c2ra00037g.txt
_cod_data_source_block 2b
_cod_original_sg_symbol_H-M P2(1)/n
_cod_database_code 7238558

loop_
_symmetry_equiv_pos_as_xyz
'x, y, z'
'-x+1/2, y+1/2, -z+1/2'
'-x, -y, -z'
'x-1/2, -y-1/2, z-1/2'

loop_
_atom_site_label
_atom_site_type_symbol
_atom_site_fract_x
_atom_site_fract_y
_atom_site_fract_z
_atom_site_U_iso_or_equiv
_atom_site_adp_type
_atom_site_occupancy
_atom_site_symmetry_multiplicity
_atom_site_calc_flag
_atom_site_refinement_flags
Fe1 Fe 0.71609(4) 0.169914(12) 0.36434(2) 0.01161(8) Uani 1 1 d .
O1 O 0.2694(2) 0.11730(7) 0.09437(12) 0.0208(3) Uani 1 1 d .
C1 C 0.5646(3) 0.19033(9) 0.18492(15) 0.0135(3) Uani 1 1 d .
C2 C 0.4373(3) 0.22350(9) 0.28567(16) 0.0151(3) Uani 1 1 d .
H2 H 0.2726 0.2143 0.3045 0.018 Uiso 1 1 calc R
C3 C 0.5869(3) 0.27188(9) 0.35391(16) 0.0157(3) Uani 1 1 d .
H3 H 0.5464 0.3020 0.4305 0.019 Uiso 1 1 calc R
C4 C 0.8065(3) 0.26864(9) 0.29703(16) 0.0154(3) Uani 1 1 d .
H4 H 0.9461 0.2962 0.3269 0.018 Uiso 1 1 calc R
C5 C 0.7954(3) 0.21797(9) 0.19308(15) 0.0145(3) Uani 1 1 d .
H5 H 0.9236 0.2046 0.1355 0.017 Uiso 1 1 calc R
C6 C 0.7379(3) 0.06187(9) 0.38693(17) 0.0187(4) Uani 1 1 d .
H6 H 0.6865 0.0256 0.3202 0.022 Uiso 1 1 calc R
C7 C 0.6007(3) 0.09166(10) 0.48508(17) 0.0197(4) Uani 1 1 d .
H7 H 0.4360 0.0800 0.4996 0.024 Uiso 1 1 calc R
C8 C 0.7376(3) 0.14140(10) 0.55846(16) 0.0191(4) Uani 1 1 d .
H8 H 0.6864 0.1707 0.6338 0.023 Uiso 1 1 calc R
C9 C 0.9602(3) 0.14230(10) 0.50586(16) 0.0177(4) Uani 1 1 d .
H9 H 1.0929 0.1724 0.5377 0.021 Uiso 1 1 calc R
C10 C 0.9610(3) 0.09306(9) 0.39931(16) 0.0171(3) Uani 1 1 d .
H10 H 1.0939 0.0824 0.3433 0.020 Uiso 1 1 calc R
C11 C 0.4732(3) 0.13487(9) 0.09613(16) 0.0150(3) Uani 1 1 d .
C12 C 0.6331(3) 0.10250(9) 0.00816(16) 0.0161(3) Uani 1 1 d .
C13 C 0.7662(3) 0.07639(9) -0.06404(16) 0.0167(3) Uani 1 1 d .
C14 C 0.9326(3) 0.04403(10) -0.14946(16) 0.0198(4) Uani 1 1 d .
H14A H 1.0881 0.0596 -0.1222 0.030 Uiso 1 1 calc R
H14B H 0.8981 0.0585 -0.2407 0.030 Uiso 1 1 calc R
H14C H 0.9230 -0.0078 -0.1428 0.030 Uiso 1 1 calc R

loop_
_atom_site_aniso_label
_atom_site_aniso_U_11
_atom_site_aniso_U_22
_atom_site_aniso_U_33
_atom_site_aniso_U_23
_atom_site_aniso_U_13
_atom_site_aniso_U_12
Fe1 0.00956(13) 0.01340(13) 0.01190(12) 0.00010(8) 0.00093(8) 0.00075(9)
O1 0.0132(6) 0.0243(7) 0.0249(6) -0.0010(5) -0.0017(5) -0.0028(5)
C1 0.0115(8) 0.0154(8) 0.0134(7) 0.0032(6) -0.0002(6) 0.0003(6)
C2 0.0124(8) 0.0170(8) 0.0160(7) 0.0030(6) 0.0022(6) 0.0033(7)
C3 0.0175(8) 0.0144(8) 0.0152(7) 0.0014(6) 0.0035(6) 0.0038(7)
C4 0.0153(8) 0.0152(8) 0.0158(7) 0.0016(6) 0.0016(6) -0.0013(7)
C5 0.0129(8) 0.0165(8) 0.0143(7) 0.0017(6) 0.0014(6) -0.0004(7)
C6 0.0191(9) 0.0143(8) 0.0221(8) 0.0020(6) -0.0034(7) 0.0003(7)
C7 0.0156(9) 0.0206(9) 0.0231(8) 0.0093(7) 0.0027(7) 0.0005(7)
C8 0.0217(9) 0.0222(9) 0.0137(8) 0.0038(6) 0.0020(6) 0.0054(8)
C9 0.0159(9) 0.0187(9) 0.0179(8) 0.0003(6) -0.0041(6) 0.0031(7)
C10 0.0140(8) 0.0174(9) 0.0197(8) -0.0001(6) -0.0012(6) 0.0046(7)
C11 0.0139(8) 0.0163(9) 0.0147(7) 0.0041(6) -0.0015(6) 0.0000(7)
C12 0.0158(8) 0.0159(8) 0.0164(7) 0.0010(6) -0.0039(6) -0.0019(7)
C13 0.0196(9) 0.0144(8) 0.0158(7) 0.0015(6) -0.0027(6) -0.0014(7)
C14 0.0236(9) 0.0183(9) 0.0178(8) -0.0013(7) 0.0037(7) 0.0028(7)

loop_
_atom_type_symbol
_atom_type_description
_atom_type_scat_dispersion_real
_atom_type_scat_dispersion_imag
_atom_type_scat_source
C C 0.0033 0.0016 'International Tables Vol C Tables 4.2.6.8 and 6.1.1.4'
H H 0.0000 0.0000 'International Tables Vol C Tables 4.2.6.8 and 6.1.1.4'
O O 0.0106 0.0060 'International Tables Vol C Tables 4.2.6.8 and 6.1.1.4'
Fe Fe 0.3463 0.8444 'International Tables Vol C Tables 4.2.6.8 and 6.1.1.4'

loop_
_geom_angle_atom_site_label_1
_geom_angle_atom_site_label_2
_geom_angle_atom_site_label_3
_geom_angle
C1 Fe1 C5 41.47(6)
C1 Fe1 C2 41.20(6)
C5 Fe1 C2 69.51(7)
C1 Fe1 C8 157.61(7)
C5 Fe1 C8 159.60(7)
C2 Fe1 C8 121.51(7)
C1 Fe1 C9 160.53(7)
C5 Fe1 C9 122.69(7)
C2 Fe1 C9 156.39(7)
C8 Fe1 C9 40.68(7)
C1 Fe1 C7 122.32(7)
C5 Fe1 C7 157.73(7)
C2 Fe1 C7 108.36(7)
C8 Fe1 C7 40.59(7)
C9 Fe1 C7 68.32(7)
C1 Fe1 C10 124.15(7)
C5 Fe1 C10 106.34(7)
C2 Fe1 C10 161.77(7)
C8 Fe1 C10 68.52(7)
C9 Fe1 C10 40.76(7)
C7 Fe1 C10 68.38(7)
C1 Fe1 C6 108.13(7)
C5 Fe1 C6 121.48(7)
C2 Fe1 C6 125.31(7)
C8 Fe1 C6 68.31(7)
C9 Fe1 C6 68.36(7)
C7 Fe1 C6 40.53(7)
C10 Fe1 C6 40.65(7)
C1 Fe1 C4 68.69(7)
C5 Fe1 C4 40.73(6)
C2 Fe1 C4 68.49(7)
C8 Fe1 C4 123.55(7)
C9 Fe1 C4 106.52(7)
C7 Fe1 C4 160.74(7)
C10 Fe1 C4 120.66(7)
C6 Fe1 C4 156.68(7)
C1 Fe1 C3 68.54(7)
C5 Fe1 C3 68.73(7)
C2 Fe1 C3 40.46(7)
C8 Fe1 C3 107.53(7)
C9 Fe1 C3 120.87(7)
C7 Fe1 C3 124.88(7)
C10 Fe1 C3 156.13(7)
C6 Fe1 C3 161.76(7)
C4 Fe1 C3 40.50(7)
C2 C1 C5 108.09(14)
C2 C1 C11 124.50(15)
C5 C1 C11 127.31(15)
C2 C1 Fe1 69.94(9)
C5 C1 Fe1 69.42(9)
C11 C1 Fe1 123.47(12)
C3 C2 C1 107.74(14)
C3 C2 Fe1 70.49(9)
C1 C2 Fe1 68.86(9)
C2 C3 C4 108.34(14)
C2 C3 Fe1 69.05(9)
C4 C3 Fe1 69.53(9)
C5 C4 C3 108.49(15)
C5 C4 Fe1 68.75(9)
C3 C4 Fe1 69.97(9)
C4 C5 C1 107.33(15)
C4 C5 Fe1 70.52(9)
C1 C5 Fe1 69.11(9)
C7 C6 C10 108.17(16)
C7 C6 Fe1 69.69(10)
C10 C6 Fe1 69.68(10)
C8 C7 C6 108.10(16)
C8 C7 Fe1 69.54(10)
C6 C7 Fe1 69.77(10)
C7 C8 C9 108.01(15)
C7 C8 Fe1 69.86(9)
C9 C8 Fe1 69.67(9)
C8 C9 C10 108.09(15)
C8 C9 Fe1 69.65(9)
C10 C9 Fe1 69.81(9)
C6 C10 C9 107.63(15)
C6 C10 Fe1 69.67(10)
C9 C10 Fe1 69.43(10)
O1 C11 C12 121.34(15)
O1 C11 C1 121.63(16)
C12 C11 C1 117.01(15)
C13 C12 C11 179.33(19)
C12 C13 C14 178.60(18)

loop_
_geom_bond_atom_site_label_1
_geom_bond_atom_site_label_2
_geom_bond_distance
Fe1 C1 2.0293(15)
Fe1 C5 2.0336(16)
Fe1 C2 2.0437(16)
Fe1 C8 2.0453(16)
Fe1 C9 2.0456(16)
Fe1 C7 2.0495(17)
Fe1 C10 2.0506(17)
Fe1 C6 2.0505(18)
Fe1 C4 2.0570(17)
Fe1 C3 2.0628(17)
O1 C11 1.230(2)
C1 C2 1.433(2)
C1 C5 1.438(2)
C1 C11 1.466(2)
C2 C3 1.420(2)
C3 C4 1.426(2)
C4 C5 1.424(2)
C6 C7 1.420(3)
C6 C10 1.425(2)
C7 C8 1.420(3)
C8 C9 1.422(2)
C9 C10 1.427(2)
C11 C12 1.452(2)
C12 C13 1.196(2)
C13 C14 1.461(2)

loop_
_geom_torsion_atom_site_label_1
_geom_torsion_atom_site_label_2
_geom_torsion_atom_site_label_3
_geom_torsion_atom_site_label_4
_geom_torsion
C5 Fe1 C1 C2 -119.35(14)
C8 Fe1 C1 C2 46.4(2)
C9 Fe1 C1 C2 -160.45(19)
C7 Fe1 C1 C2 80.98(12)
C10 Fe1 C1 C2 165.37(10)
C6 Fe1 C1 C2 123.32(10)
C4 Fe1 C1 C2 -81.25(11)
C3 Fe1 C1 C2 -37.61(10)
C2 Fe1 C1 C5 119.35(14)
C8 Fe1 C1 C5 165.73(17)
C9 Fe1 C1 C5 -41.1(2)
C7 Fe1 C1 C5 -159.68(10)
C10 Fe1 C1 C5 -75.29(12)
C6 Fe1 C1 C5 -117.34(10)
C4 Fe1 C1 C5 38.09(10)
C3 Fe1 C1 C5 81.74(11)
C5 Fe1 C1 C11 121.87(18)
C2 Fe1 C1 C11 -118.78(18)
C8 Fe1 C1 C11 -72.4(2)
C9 Fe1 C1 C11 80.8(3)
C7 Fe1 C1 C11 -37.81(17)
C10 Fe1 C1 C11 46.59(17)
C6 Fe1 C1 C11 4.53(16)
C4 Fe1 C1 C11 159.96(16)
C3 Fe1 C1 C11 -156.39(16)
C5 C1 C2 C3 0.88(18)
C11 C1 C2 C3 177.50(15)
Fe1 C1 C2 C3 60.03(11)
C5 C1 C2 Fe1 -59.15(11)
C11 C1 C2 Fe1 117.48(16)
C1 Fe1 C2 C3 -118.92(14)
C5 Fe1 C2 C3 -80.88(10)
C8 Fe1 C2 C3 79.96(12)
C9 Fe1 C2 C3 44.9(2)
C7 Fe1 C2 C3 122.65(10)
C10 Fe1 C2 C3 -160.8(2)
C6 Fe1 C2 C3 164.38(10)
C4 Fe1 C2 C3 -37.12(9)
C5 Fe1 C2 C1 38.04(10)
C8 Fe1 C2 C1 -161.13(10)
C9 Fe1 C2 C1 163.83(16)
C7 Fe1 C2 C1 -118.43(10)
C10 Fe1 C2 C1 -41.9(3)
C6 Fe1 C2 C1 -76.70(12)
C4 Fe1 C2 C1 81.80(10)
C3 Fe1 C2 C1 118.92(14)
C1 C2 C3 C4 -0.43(18)
Fe1 C2 C3 C4 58.57(11)
C1 C2 C3 Fe1 -59.00(11)
C1 Fe1 C3 C2 38.28(9)
C5 Fe1 C3 C2 82.96(10)
C8 Fe1 C3 C2 -118.31(10)
C9 Fe1 C3 C2 -160.77(10)
C7 Fe1 C3 C2 -76.95(12)
C10 Fe1 C3 C2 165.30(15)
C6 Fe1 C3 C2 -44.6(2)
C4 Fe1 C3 C2 120.18(13)
C1 Fe1 C3 C4 -81.90(10)
C5 Fe1 C3 C4 -37.21(9)
C2 Fe1 C3 C4 -120.18(13)
C8 Fe1 C3 C4 121.51(10)
C9 Fe1 C3 C4 79.06(11)
C7 Fe1 C3 C4 162.87(10)
C10 Fe1 C3 C4 45.1(2)
C6 Fe1 C3 C4 -164.75(19)
C2 C3 C4 C5 -0.18(18)
Fe1 C3 C4 C5 58.09(11)
C2 C3 C4 Fe1 -58.27(11)
C1 Fe1 C4 C5 -38.77(10)
C2 Fe1 C4 C5 -83.17(11)
C8 Fe1 C4 C5 162.46(10)
C9 Fe1 C4 C5 121.27(10)
C7 Fe1 C4 C5 -167.34(19)
C10 Fe1 C4 C5 79.22(11)
C6 Fe1 C4 C5 47.7(2)
C3 Fe1 C4 C5 -120.26(14)
C1 Fe1 C4 C3 81.49(10)
C5 Fe1 C4 C3 120.26(14)
C2 Fe1 C4 C3 37.08(9)
C8 Fe1 C4 C3 -77.29(11)
C9 Fe1 C4 C3 -118.48(10)
C7 Fe1 C4 C3 -47.1(2)
C10 Fe1 C4 C3 -160.53(9)
C6 Fe1 C4 C3 168.00(15)
C3 C4 C5 C1 0.72(18)
Fe1 C4 C5 C1 59.56(11)
C3 C4 C5 Fe1 -58.83(11)
C2 C1 C5 C4 -0.99(18)
C11 C1 C5 C4 -177.49(15)
Fe1 C1 C5 C4 -60.46(11)
C2 C1 C5 Fe1 59.47(11)
C11 C1 C5 Fe1 -117.03(17)
C1 Fe1 C5 C4 118.25(14)
C2 Fe1 C5 C4 80.45(11)
C8 Fe1 C5 C4 -46.1(2)
C9 Fe1 C5 C4 -76.84(12)
C7 Fe1 C5 C4 169.00(16)
C10 Fe1 C5 C4 -118.28(10)
C6 Fe1 C5 C4 -159.90(10)
C3 Fe1 C5 C4 37.01(10)
C2 Fe1 C5 C1 -37.80(10)
C8 Fe1 C5 C1 -164.37(18)
C9 Fe1 C5 C1 164.91(10)
C7 Fe1 C5 C1 50.8(2)
C10 Fe1 C5 C1 123.47(10)
C6 Fe1 C5 C1 81.85(11)
C4 Fe1 C5 C1 -118.25(14)
C3 Fe1 C5 C1 -81.24(11)
C1 Fe1 C6 C7 -118.86(11)
C5 Fe1 C6 C7 -162.47(10)
C2 Fe1 C6 C7 -76.45(12)
C8 Fe1 C6 C7 37.60(10)
C9 Fe1 C6 C7 81.52(11)
C10 Fe1 C6 C7 119.45(14)
C4 Fe1 C6 C7 163.04(15)
C3 Fe1 C6 C7 -42.5(2)
C1 Fe1 C6 C10 121.69(10)
C5 Fe1 C6 C10 78.08(11)
C2 Fe1 C6 C10 164.10(10)
C8 Fe1 C6 C10 -81.85(11)
C9 Fe1 C6 C10 -37.93(10)
C7 Fe1 C6 C10 -119.45(14)
C4 Fe1 C6 C10 43.6(2)
C3 Fe1 C6 C10 -161.97(19)
C10 C6 C7 C8 0.07(19)
Fe1 C6 C7 C8 -59.19(12)
C10 C6 C7 Fe1 59.25(12)
C1 Fe1 C7 C8 -160.59(10)
C5 Fe1 C7 C8 162.05(16)
C2 Fe1 C7 C8 -117.32(11)
C9 Fe1 C7 C8 37.77(10)
C10 Fe1 C7 C8 81.79(11)
C6 Fe1 C7 C8 119.39(15)
C4 Fe1 C7 C8 -40.1(3)
C3 Fe1 C7 C8 -75.55(12)
C1 Fe1 C7 C6 80.03(12)
C5 Fe1 C7 C6 42.7(2)
C2 Fe1 C7 C6 123.29(10)
C8 Fe1 C7 C6 -119.39(15)
C9 Fe1 C7 C6 -81.61(11)
C10 Fe1 C7 C6 -37.60(10)
C4 Fe1 C7 C6 -159.50(19)
C3 Fe1 C7 C6 165.06(10)
C6 C7 C8 C9 -0.12(19)
Fe1 C7 C8 C9 -59.45(12)
C6 C7 C8 Fe1 59.33(12)
C1 Fe1 C8 C7 47.5(2)
C5 Fe1 C8 C7 -160.42(18)
C2 Fe1 C8 C7 81.52(12)
C9 Fe1 C8 C7 -119.15(15)
C10 Fe1 C8 C7 -81.42(11)
C6 Fe1 C8 C7 -37.55(10)
C4 Fe1 C8 C7 165.22(10)
C3 Fe1 C8 C7 123.59(11)
C1 Fe1 C8 C9 166.65(16)
C5 Fe1 C8 C9 -41.3(2)
C2 Fe1 C8 C9 -159.34(10)
C7 Fe1 C8 C9 119.15(15)
C10 Fe1 C8 C9 37.73(10)
C6 Fe1 C8 C9 81.60(11)
C4 Fe1 C8 C9 -75.63(12)
C3 Fe1 C8 C9 -117.27(11)
C7 C8 C9 C10 0.13(19)
Fe1 C8 C9 C10 -59.44(12)
C7 C8 C9 Fe1 59.57(12)
C1 Fe1 C9 C8 -164.70(19)
C5 Fe1 C9 C8 164.15(10)
C2 Fe1 C9 C8 48.7(2)
C7 Fe1 C9 C8 -37.70(11)
C10 Fe1 C9 C8 -119.29(15)
C6 Fe1 C9 C8 -81.47(11)
C4 Fe1 C9 C8 122.64(11)
C3 Fe1 C9 C8 80.95(12)
C1 Fe1 C9 C10 -45.4(3)
C5 Fe1 C9 C10 -76.56(12)
C2 Fe1 C9 C10 167.98(16)
C8 Fe1 C9 C10 119.29(15)
C7 Fe1 C9 C10 81.59(11)
C6 Fe1 C9 C10 37.83(10)
C4 Fe1 C9 C10 -118.07(11)
C3 Fe1 C9 C10 -159.76(10)
C7 C6 C10 C9 0.01(19)
Fe1 C6 C10 C9 59.28(12)
C7 C6 C10 Fe1 -59.26(12)
C8 C9 C10 C6 -0.09(19)
Fe1 C9 C10 C6 -59.43(12)
C8 C9 C10 Fe1 59.34(12)
C1 Fe1 C10 C6 -77.72(12)
C5 Fe1 C10 C6 -119.59(10)
C2 Fe1 C10 C6 -45.6(3)
C8 Fe1 C10 C6 81.30(11)
C9 Fe1 C10 C6 118.95(15)
C7 Fe1 C10 C6 37.50(10)
C4 Fe1 C10 C6 -161.50(10)
C3 Fe1 C10 C6 166.15(15)
C1 Fe1 C10 C9 163.33(10)
C5 Fe1 C10 C9 121.46(11)
C2 Fe1 C10 C9 -164.5(2)
C8 Fe1 C10 C9 -37.65(11)
C7 Fe1 C10 C9 -81.45(11)
C6 Fe1 C10 C9 -118.95(15)
C4 Fe1 C10 C9 79.55(12)
C3 Fe1 C10 C9 47.2(2)
C2 C1 C11 O1 6.9(3)
C5 C1 C11 O1 -177.12(16)
Fe1 C1 C11 O1 94.36(18)
C2 C1 C11 C12 -174.34(15)
C5 C1 C11 C12 1.6(2)
Fe1 C1 C11 C12 -86.89(17)
